data_4026177
loop_
_publ_author_name
'Tillmann Kleine'
'Klaus Bergander'
'Roland Fr\"ohlich'
'Birgit Wibbeling'
'Ernst-Ulrich W\"urthwein'

_publ_section_title
;
 Ring-Closure Reactions of 1,2-Diaza-4,5-benzoheptatrienyl Metal
 Compounds: Experiment and Theory
;
_journal_name_full 'Journal of Organic Chemistry'
_journal_page_first 1979
_journal_page_last 1991
_journal_paper_doi 10.1021/jo2001534
_journal_volume 76
_journal_year 2011
_chemical_formula_sum 'C26 H26 N2 O'
_chemical_formula_weight 382.49
_chemical_name_systematic
; 
 ? 
;
_space_group_IT_number 19
_symmetry_cell_setting orthorhombic
_symmetry_space_group_name_Hall 'P 2ac 2ab'
_symmetry_space_group_name_H-M 'P 21 21 21'
_atom_sites_solution_hydrogens geom
_atom_sites_solution_primary direct
_atom_sites_solution_secondary difmap
_audit_creation_method SHELXL-97
_cell_angle_alpha 90.00
_cell_angle_beta 90.00
_cell_angle_gamma 90.00
_cell_formula_units_Z 4
_cell_length_a 10.3577(6)
_cell_length_b 11.0416(6)
_cell_length_c 19.1457(11)
_cell_measurement_reflns_used 3538
_cell_measurement_temperature 223(2)
_cell_measurement_theta_max 68.25
_cell_measurement_theta_min 0.88
_cell_volume 2189.6(2)
_computing_cell_refinement 'Collect (Nonius B.V., 1998)'
_computing_data_collection 'Collect (Nonius B.V., 1998)'
_computing_data_reduction 'Denzo-SMN (Otwinowski & Minor, 1997)'
_computing_molecular_graphics 'XP (BruekrAXS, 2000)'
_computing_publication_material 'SHELXL-97 (Sheldrick, 1997)'
_computing_structure_refinement 'SHELXL-97 (Sheldrick, 1997)'
_computing_structure_solution 'SHELXS-97 (Sheldrick, 1990)'
_diffrn_ambient_temperature 223(2)
_diffrn_measured_fraction_theta_full 0.963
_diffrn_measured_fraction_theta_max 0.963
_diffrn_measurement_device_type 'Nonius KappaCCD APEXII'
_diffrn_measurement_method '\w and \f scans'
_diffrn_radiation_monochromator graphite
_diffrn_radiation_source 'fine-focus sealed tube'
_diffrn_radiation_type CuK\a
_diffrn_radiation_wavelength 1.54178
_diffrn_reflns_av_R_equivalents 0.105
_diffrn_reflns_av_sigmaI/netI 0.0376
_diffrn_reflns_limit_h_max 12
_diffrn_reflns_limit_h_min -12
_diffrn_reflns_limit_k_max 13
_diffrn_reflns_limit_k_min -13
_diffrn_reflns_limit_l_max 22
_diffrn_reflns_limit_l_min -22
_diffrn_reflns_number 25132
_diffrn_reflns_theta_full 67.83
_diffrn_reflns_theta_max 67.83
_diffrn_reflns_theta_min 4.62
_exptl_absorpt_coefficient_mu 0.549
_exptl_absorpt_correction_T_max 0.9891
_exptl_absorpt_correction_T_min 0.8526
_exptl_absorpt_correction_type multi-scan
_exptl_absorpt_process_details 'Denzo (Otwinowski, Borek, Majewski & Minor, 2003)'
_exptl_crystal_colour colourless
_exptl_crystal_density_diffrn 1.160
_exptl_crystal_description plate
_exptl_crystal_F_000 816
_exptl_crystal_size_max 0.30
_exptl_crystal_size_mid 0.25
_exptl_crystal_size_min 0.02
_refine_diff_density_max 0.113
_refine_diff_density_min -0.131
_refine_diff_density_rms 0.028
_refine_ls_abs_structure_details 'Flack H D (1983), Acta Cryst. A39, 876-881'
_refine_ls_abs_structure_Flack -0.1(5)
_refine_ls_extinction_method none
_refine_ls_goodness_of_fit_ref 1.034
_refine_ls_hydrogen_treatment constr
_refine_ls_matrix_type full
_refine_ls_number_parameters 265
_refine_ls_number_reflns 3734
_refine_ls_number_restraints 0
_refine_ls_restrained_S_all 1.034
_refine_ls_R_factor_all 0.0754
_refine_ls_R_factor_gt 0.0466
_refine_ls_shift/su_max 0.000
_refine_ls_shift/su_mean 0.000
_refine_ls_structure_factor_coef Fsqd
_refine_ls_weighting_details 'calc w=1/[\s^2^(Fo^2^)+(0.0191P)^2^+0.8850P] where P=(Fo^2^+2Fc^2^)/3'
_refine_ls_weighting_scheme calc
_refine_ls_wR_factor_gt 0.0870
_refine_ls_wR_factor_ref 0.1016
_reflns_number_gt 2788
_reflns_number_total 3734
_reflns_threshold_expression >2sigma(I)
_cod_data_source_file jo2001534_si_006.cif
_cod_data_source_block wue4439
_cod_database_code 4026177

loop_
_symmetry_equiv_pos_as_xyz
'x, y, z'
'-x+1/2, -y, z+1/2'
'-x, y+1/2, -z+1/2'
'x+1/2, -y+1/2, -z'

loop_
_atom_site_label
_atom_site_type_symbol
_atom_site_fract_x
_atom_site_fract_y
_atom_site_fract_z
_atom_site_U_iso_or_equiv
_atom_site_adp_type
_atom_site_occupancy
_atom_site_symmetry_multiplicity
_atom_site_calc_flag
_atom_site_refinement_flags
C1 C 0.8797(3) 0.5230(3) 0.20730(17) 0.0671(8) Uani 1 1 d .
H1 H 0.9342 0.5639 0.2387 0.081 Uiso 1 1 calc R
C2 C 0.7543(3) 0.5505(2) 0.21103(16) 0.0622(8) Uani 1 1 d .
H2 H 0.7313 0.6145 0.2409 0.075 Uiso 1 1 calc R
C3 C 0.6487(3) 0.4906(2) 0.17304(14) 0.0510(7) Uani 1 1 d .
C4 C 0.5487(3) 0.5570(2) 0.14102(13) 0.0492(6) Uani 1 1 d .
C5 C 0.5518(3) 0.6897(2) 0.14019(13) 0.0502(6) Uani 1 1 d .
H5 H 0.6277 0.7317 0.1519 0.060 Uiso 1 1 calc R
N6 N 0.4499(2) 0.74721(17) 0.12329(11) 0.0514(6) Uani 1 1 d .
N7 N 0.4512(2) 0.87303(17) 0.12056(11) 0.0522(6) Uani 1 1 d .
C8 C 0.3376(3) 0.9322(2) 0.10488(14) 0.0536(7) Uani 1 1 d .
O9 O 0.33807(19) 1.04305(16) 0.10622(11) 0.0653(6) Uani 1 1 d .
C10 C 0.6396(3) 0.3639(2) 0.17308(16) 0.0590(8) Uani 1 1 d .
H10 H 0.7045 0.3182 0.1951 0.071 Uiso 1 1 calc R
C11 C 0.5383(3) 0.3047(2) 0.14171(16) 0.0610(8) Uani 1 1 d .
H11 H 0.5353 0.2196 0.1419 0.073 Uiso 1 1 calc R
C12 C 0.4414(3) 0.3696(2) 0.11008(15) 0.0589(7) Uani 1 1 d .
H12 H 0.3720 0.3292 0.0887 0.071 Uiso 1 1 calc R
C13 C 0.4466(3) 0.4949(2) 0.10983(14) 0.0539(7) Uani 1 1 d .
H13 H 0.3801 0.5390 0.0882 0.065 Uiso 1 1 calc R
C14 C 0.5677(3) 0.9410(2) 0.13233(14) 0.0478(6) Uani 1 1 d .
C15 C 0.6385(3) 0.9829(2) 0.07582(15) 0.0574(7) Uani 1 1 d .
H15 H 0.6105 0.9669 0.0300 0.069 Uiso 1 1 calc R
C16 C 0.7500(3) 1.0482(3) 0.08698(18) 0.0686(9) Uani 1 1 d .
H16 H 0.7985 1.0759 0.0487 0.082 Uiso 1 1 calc R
C17 C 0.7910(3) 1.0731(3) 0.15399(19) 0.0665(9) Uani 1 1 d .
H17 H 0.8662 1.1191 0.1613 0.080 Uiso 1 1 calc R
C18 C 0.7221(3) 1.0309(2) 0.20957(17) 0.0635(8) Uani 1 1 d .
H18 H 0.7512 1.0463 0.2552 0.076 Uiso 1 1 calc R
C19 C 0.6089(3) 0.9651(2) 0.19936(15) 0.0547(7) Uani 1 1 d .
H19 H 0.5611 0.9373 0.2379 0.066 Uiso 1 1 calc R
C21 C 0.2174(3) 0.8596(3) 0.08498(16) 0.0609(8) Uani 1 1 d .
C22 C 0.1098(3) 0.9509(3) 0.0682(2) 0.0916(12) Uani 1 1 d .
H22A H 0.0900 0.9979 0.1097 0.137 Uiso 1 1 calc R
H22B H 0.0331 0.9077 0.0532 0.137 Uiso 1 1 calc R
H22C H 0.1382 1.0047 0.0313 0.137 Uiso 1 1 calc R
C23 C 0.1702(3) 0.7784(3) 0.14482(18) 0.0764(10) Uani 1 1 d .
H23A H 0.2342 0.7163 0.1542 0.115 Uiso 1 1 calc R
H23B H 0.0893 0.7406 0.1317 0.115 Uiso 1 1 calc R
H23C H 0.1575 0.8271 0.1864 0.115 Uiso 1 1 calc R
C24 C 0.2409(4) 0.7856(3) 0.01873(17) 0.0811(11) Uani 1 1 d .
H24A H 0.2758 0.8377 -0.0174 0.122 Uiso 1 1 calc R
H24B H 0.1601 0.7508 0.0029 0.122 Uiso 1 1 calc R
H24C H 0.3019 0.7211 0.0287 0.122 Uiso 1 1 calc R
C25 C 0.9429(3) 0.4367(3) 0.15998(15) 0.0589(7) Uani 1 1 d .
C26 C 1.0442(3) 0.3652(3) 0.18341(19) 0.0738(9) Uani 1 1 d .
H26 H 1.0714 0.3714 0.2301 0.089 Uiso 1 1 calc R
C27 C 1.1060(3) 0.2846(3) 0.1388(2) 0.0846(11) Uani 1 1 d .
H27 H 1.1738 0.2359 0.1555 0.102 Uiso 1 1 calc R
C28 C 1.0680(4) 0.2765(3) 0.0706(2) 0.0843(11) Uani 1 1 d .
H28 H 1.1105 0.2227 0.0403 0.101 Uiso 1 1 calc R
C29 C 0.9681(4) 0.3462(3) 0.04609(18) 0.0761(10) Uani 1 1 d .
H29 H 0.9417 0.3397 -0.0007 0.091 Uiso 1 1 calc R
C30 C 0.9068(3) 0.4254(3) 0.09033(17) 0.0674(8) Uani 1 1 d .
H30 H 0.8387 0.4732 0.0731 0.081 Uiso 1 1 calc R

loop_
_atom_site_aniso_label
_atom_site_aniso_U_11
_atom_site_aniso_U_22
_atom_site_aniso_U_33
_atom_site_aniso_U_23
_atom_site_aniso_U_13
_atom_site_aniso_U_12
C1 0.072(2) 0.0567(18) 0.073(2) -0.0055(16) -0.0190(17) -0.0020(17)
C2 0.072(2) 0.0449(16) 0.0695(19) -0.0065(15) -0.0095(17) 0.0039(16)
C3 0.0584(17) 0.0373(13) 0.0572(17) -0.0050(12) -0.0023(14) 0.0041(13)
C4 0.0597(16) 0.0373(13) 0.0504(15) 0.0011(12) 0.0059(15) 0.0013(14)
C5 0.0623(17) 0.0357(13) 0.0525(16) -0.0022(12) 0.0043(15) 0.0012(14)
N6 0.0638(15) 0.0322(11) 0.0581(15) -0.0016(10) -0.0001(13) 0.0021(11)
N7 0.0593(14) 0.0337(10) 0.0637(15) 0.0001(11) -0.0057(13) 0.0041(12)
C8 0.0646(18) 0.0405(15) 0.0556(17) -0.0027(13) -0.0062(14) 0.0065(14)
O9 0.0741(13) 0.0387(11) 0.0831(15) -0.0009(10) -0.0080(11) 0.0072(10)
C10 0.0684(19) 0.0388(15) 0.070(2) -0.0020(14) 0.0004(16) 0.0090(14)
C11 0.070(2) 0.0397(14) 0.074(2) -0.0067(15) 0.0043(18) -0.0016(16)
C12 0.0642(19) 0.0456(15) 0.0668(19) -0.0082(15) -0.0015(17) -0.0040(15)
C13 0.0610(17) 0.0451(14) 0.0556(17) -0.0014(13) -0.0016(15) 0.0034(14)
C14 0.0566(16) 0.0324(12) 0.0546(16) 0.0000(12) 0.0029(14) 0.0020(12)
C15 0.070(2) 0.0477(15) 0.0546(18) 0.0003(13) 0.0018(15) 0.0058(15)
C16 0.068(2) 0.0565(18) 0.081(2) 0.0100(17) 0.0180(18) 0.0018(17)
C17 0.0577(18) 0.0462(16) 0.096(3) 0.0002(18) -0.0003(19) -0.0036(15)
C18 0.071(2) 0.0512(17) 0.068(2) -0.0064(15) -0.0120(17) 0.0040(16)
C19 0.0679(19) 0.0444(15) 0.0519(17) -0.0024(13) 0.0041(14) 0.0003(14)
C21 0.068(2) 0.0491(16) 0.0658(19) -0.0004(15) -0.0158(16) 0.0050(15)
C22 0.080(2) 0.067(2) 0.128(3) -0.003(2) -0.035(2) 0.011(2)
C23 0.070(2) 0.067(2) 0.092(3) 0.0041(19) 0.000(2) -0.0029(17)
C24 0.114(3) 0.0600(19) 0.070(2) -0.0055(17) -0.028(2) -0.002(2)
C25 0.0569(17) 0.0494(15) 0.070(2) 0.0029(15) -0.0042(16) -0.0004(15)
C26 0.0625(19) 0.069(2) 0.090(2) 0.0141(19) -0.006(2) -0.0019(19)
C27 0.067(2) 0.074(2) 0.113(3) 0.029(2) 0.012(2) 0.0125(19)
C28 0.093(3) 0.061(2) 0.099(3) 0.0124(19) 0.035(3) 0.007(2)
C29 0.095(3) 0.0584(19) 0.074(2) 0.0026(17) 0.015(2) -0.003(2)
C30 0.078(2) 0.0543(17) 0.070(2) 0.0031(16) -0.0007(17) 0.0059(17)

loop_
_atom_type_symbol
_atom_type_description
_atom_type_scat_dispersion_real
_atom_type_scat_dispersion_imag
_atom_type_scat_source
C C 0.0181 0.0091 'International Tables Vol C Tables 4.2.6.8 and 6.1.1.4'
H H 0.0000 0.0000 'International Tables Vol C Tables 4.2.6.8 and 6.1.1.4'
N N 0.0311 0.0180 'International Tables Vol C Tables 4.2.6.8 and 6.1.1.4'
O O 0.0492 0.0322 'International Tables Vol C Tables 4.2.6.8 and 6.1.1.4'

loop_
_geom_angle_atom_site_label_1
_geom_angle_atom_site_label_2
_geom_angle_atom_site_label_3
_geom_angle
C2 C1 C25 127.8(3)
C1 C2 C3 126.5(3)
C10 C3 C4 118.0(3)
C10 C3 C2 119.9(3)
C4 C3 C2 121.9(2)
C13 C4 C3 119.2(2)
C13 C4 C5 120.3(3)
C3 C4 C5 120.6(3)
N6 C5 C4 118.9(3)
C5 N6 N7 120.0(2)
C8 N7 N6 118.2(2)
C8 N7 C14 120.19(19)
N6 N7 C14 121.6(2)
O9 C8 N7 117.7(3)
O9 C8 C21 122.2(3)
N7 C8 C21 120.0(2)
C11 C10 C3 121.7(3)
C12 C11 C10 120.2(3)
C11 C12 C13 119.6(3)
C12 C13 C4 121.3(3)
C19 C14 C15 119.9(3)
C19 C14 N7 120.4(2)
C15 C14 N7 119.7(2)
C16 C15 C14 119.8(3)
C15 C16 C17 120.4(3)
C18 C17 C16 119.8(3)
C17 C18 C19 120.6(3)
C14 C19 C18 119.5(3)
C8 C21 C24 111.0(3)
C8 C21 C23 112.3(2)
C24 C21 C23 110.9(2)
C8 C21 C22 107.4(2)
C24 C21 C22 107.1(3)
C23 C21 C22 107.9(3)
C26 C25 C30 117.5(3)
C26 C25 C1 120.4(3)
C30 C25 C1 122.0(3)
C25 C26 C27 121.0(3)
C28 C27 C26 119.7(3)
C27 C28 C29 120.5(4)
C28 C29 C30 119.7(3)
C29 C30 C25 121.6(3)

loop_
_geom_bond_atom_site_label_1
_geom_bond_atom_site_label_2
_geom_bond_distance
C1 C2 1.336(4)
C1 C25 1.469(4)
C2 C3 1.471(4)
C3 C10 1.403(3)
C3 C4 1.410(4)
C4 C13 1.394(4)
C4 C5 1.466(3)
C5 N6 1.274(3)
N6 N7 1.390(3)
N7 C8 1.380(3)
N7 C14 1.438(3)
C8 O9 1.224(3)
C8 C21 1.528(4)
C10 C11 1.374(4)
C11 C12 1.374(4)
C12 C13 1.384(3)
C14 C19 1.379(4)
C14 C15 1.387(4)
C15 C16 1.379(4)
C16 C17 1.379(4)
C17 C18 1.364(4)
C18 C19 1.393(4)
C21 C24 1.529(4)
C21 C23 1.535(4)
C21 C22 1.537(4)
C25 C26 1.388(4)
C25 C30 1.391(4)
C26 C27 1.390(5)
C27 C28 1.367(5)
C28 C29 1.372(5)
C29 C30 1.373(4)

loop_
_geom_torsion_atom_site_label_1
_geom_torsion_atom_site_label_2
_geom_torsion_atom_site_label_3
_geom_torsion_atom_site_label_4
_geom_torsion
C25 C1 C2 C3 6.8(5)
C1 C2 C3 C10 49.0(5)
C1 C2 C3 C4 -136.5(3)
C10 C3 C4 C13 -1.1(4)
C2 C3 C4 C13 -175.7(3)
C10 C3 C4 C5 179.1(3)
C2 C3 C4 C5 4.5(4)
C13 C4 C5 N6 13.6(4)
C3 C4 C5 N6 -166.6(2)
C4 C5 N6 N7 -178.5(2)
C5 N6 N7 C8 -177.4(2)
C5 N6 N7 C14 3.8(4)
N6 N7 C8 O9 176.2(2)
C14 N7 C8 O9 -4.9(4)
N6 N7 C8 C21 -5.2(4)
C14 N7 C8 C21 173.6(2)
C4 C3 C10 C11 1.4(5)
C2 C3 C10 C11 176.1(3)
C3 C10 C11 C12 -1.0(5)
C10 C11 C12 C13 0.2(5)
C11 C12 C13 C4 0.1(5)
C3 C4 C13 C12 0.4(4)
C5 C4 C13 C12 -179.9(3)
C8 N7 C14 C19 99.3(3)
N6 N7 C14 C19 -81.9(3)
C8 N7 C14 C15 -80.3(3)
N6 N7 C14 C15 98.5(3)
C19 C14 C15 C16 0.2(4)
N7 C14 C15 C16 179.9(2)
C14 C15 C16 C17 -0.7(4)
C15 C16 C17 C18 1.3(5)
C16 C17 C18 C19 -1.5(4)
C15 C14 C19 C18 -0.4(4)
N7 C14 C19 C18 179.9(2)
C17 C18 C19 C14 1.1(4)
O9 C8 C21 C24 117.2(3)
N7 C8 C21 C24 -61.3(3)
O9 C8 C21 C23 -118.0(3)
N7 C8 C21 C23 63.5(4)
O9 C8 C21 C22 0.5(4)
N7 C8 C21 C22 -178.0(3)
C2 C1 C25 C26 -142.0(3)
C2 C1 C25 C30 39.8(5)
C30 C25 C26 C27 -0.7(4)
C1 C25 C26 C27 -179.0(3)
C25 C26 C27 C28 0.9(5)
C26 C27 C28 C29 -0.8(5)
C27 C28 C29 C30 0.6(5)
C28 C29 C30 C25 -0.4(5)
C26 C25 C30 C29 0.4(5)
C1 C25 C30 C29 178.7(3)

loop_
_cod_related_entry_id
_cod_related_entry_database
_cod_related_entry_code
1 ChemSpider 30659360
